data_1551735
loop_
_publ_author_name
'YOKOYAMA, Takashi'
'YOSHISE, Masakazu'
'HASE, Shintaroh'
'KAWATE, Ayumi'
'AKASHI, Haruo'
'ZENKI, Michio'

_publ_section_title
;
 Crystal Structure of
 Isothiocyanato-N,N&#x2032;-dimethyl-N,N&#x2032;-bis(pyridine-2-ylmethyl)propane-1,3-diaminecopper(II)
 Perchlorate
;
_journal_name_full 'X-ray Structure Analysis Online'
_journal_page_first 51
_journal_paper_doi 10.2116/xraystruct.27.51
_journal_volume 27
_journal_year 2011
_chemical_formula_moiety 'C18 H24 Cl Cu N5 O4 S '
_chemical_formula_sum 'C18 H24 Cl Cu N5 O4 S'
_chemical_formula_weight 505.48
_space_group_IT_number 2
_space_group_name_Hall '-P 1'
_space_group_name_H-M_alt 'P -1'
_symmetry_cell_setting triclinic
_symmetry_Int_Tables_number 2
_symmetry_space_group_name_Hall '-P 1'
_symmetry_space_group_name_H-M 'P -1'
_audit_creation_date 2011-04-20
_audit_creation_method 'by CrystalStructure 3.8'
_cell_angle_alpha 89.638(12)
_cell_angle_beta 81.053(10)
_cell_angle_gamma 88.841(12)
_cell_formula_units_Z 2
_cell_length_a 9.257(3)
_cell_length_b 9.883(4)
_cell_length_c 11.806(5)
_cell_measurement_reflns_used 4379
_cell_measurement_temperature 93.1
_cell_measurement_theta_max 25.7
_cell_measurement_theta_min 3.0
_cell_volume 1066.7(7)
_computing_cell_refinement PROCESS
_computing_data_collection PROCESS
_computing_data_reduction CrystalStructure
_computing_molecular_graphics ORTEP-3
_computing_publication_material 'CrystalStructure 3.8'
_computing_structure_refinement SHELXL
_computing_structure_solution SIR92
_diffrn_ambient_temperature 93
_diffrn_detector_area_resol_mean 10.00
_diffrn_measured_fraction_theta_full 0.921
_diffrn_measured_fraction_theta_max 0.921
_diffrn_measurement_device_type 'Rigaku RAXIS-UNKNOWN'
_diffrn_measurement_method \w
_diffrn_radiation_type 'Mo K\a'
_diffrn_radiation_wavelength 0.71070
_diffrn_reflns_av_R_equivalents 0.038
_diffrn_reflns_limit_h_max 11
_diffrn_reflns_limit_h_min -11
_diffrn_reflns_limit_k_max 12
_diffrn_reflns_limit_k_min -12
_diffrn_reflns_limit_l_max 12
_diffrn_reflns_limit_l_min -13
_diffrn_reflns_number 7095
_diffrn_reflns_theta_full 25.69
_diffrn_reflns_theta_max 25.69
_exptl_absorpt_coefficient_mu 1.282
_exptl_absorpt_correction_T_max 0.774
_exptl_absorpt_correction_T_min 0.474
_exptl_absorpt_correction_type multi-scan
_exptl_absorpt_process_details
;
    Higashi, T. (1995). Program for Absorption Correction.
    Rigaku Corporation, Tokyo, Japan.
;
_exptl_crystal_colour colorless
_exptl_crystal_density_diffrn 1.574
_exptl_crystal_density_method 'not measured'
_exptl_crystal_description unknown
_exptl_crystal_F_000 522.00
_exptl_crystal_size_max 0.20
_exptl_crystal_size_mid 0.20
_exptl_crystal_size_min 0.20
_refine_diff_density_max 1.25
_refine_diff_density_min -0.96
_refine_ls_extinction_method none
_refine_ls_goodness_of_fit_ref 1.132
_refine_ls_hydrogen_treatment refall
_refine_ls_number_parameters 272
_refine_ls_number_reflns 3736
_refine_ls_R_factor_gt 0.0576
_refine_ls_shift/su_max 0.0000
_refine_ls_structure_factor_coef Fsqd
_refine_ls_weighting_details 'w = 1/[\s^2^(Fo^2^)+(0.1025P)^2^+2.6357P] where P=(Fo^2^+2Fc^2^)/3'
_refine_ls_weighting_scheme calc
_refine_ls_wR_factor_ref 0.1788
_reflns_number_gt 3587
_reflns_number_total 3736
_reflns_threshold_expression F^2^>2.0\s(F^2^)
_cod_data_source_file 27_51_1.cif
_cod_data_source_block General
_cod_original_formula_sum 'C18 H24 Cl Cu N5 O4 S '
_cod_database_code 1551735

loop_
_symmetry_equiv_pos_site_id
_symmetry_equiv_pos_as_xyz
1 +X,+Y,+Z
2 -X,-Y,-Z

loop_
_atom_site_label
_atom_site_type_symbol
_atom_site_fract_x
_atom_site_fract_y
_atom_site_fract_z
_atom_site_U_iso_or_equiv
_atom_site_adp_type
_atom_site_occupancy
_atom_site_symmetry_multiplicity
_atom_site_calc_flag
_atom_site_refinement_flags
Cu(1) Cu 0.74216(5) 0.17165(5) 0.25306(4) 0.0171(2) Uani 1.00 1 d .
Cl(1) Cl 1.14542(11) 0.47987(10) 0.26925(10) 0.0263(2) Uani 1.00 1 d .
S(1) S 0.42836(11) -0.19690(11) 0.20106(10) 0.0237(2) Uani 1.00 1 d .
O(1) O 1.2172(5) 0.4712(4) 0.1495(3) 0.0596(13) Uani 1.00 1 d .
O(2) O 1.2571(4) 0.4747(4) 0.3389(4) 0.0535(11) Uani 1.00 1 d .
O(3) O 1.0525(4) 0.3651(3) 0.2872(4) 0.0466(10) Uani 1.00 1 d .
O(4) O 1.0621(4) 0.6039(3) 0.2824(3) 0.0384(8) Uani 1.00 1 d .
N(1) N 0.6831(3) 0.2923(3) 0.4008(3) 0.0161(6) Uani 1.00 1 d .
N(2) N 0.6881(3) 0.3127(3) 0.1380(3) 0.0212(7) Uani 1.00 1 d .
N(3) N 0.9329(3) 0.1511(3) 0.1373(3) 0.0191(7) Uani 1.00 1 d .
N(4) N 0.8004(3) 0.0392(3) 0.3694(3) 0.0193(7) Uani 1.00 1 d .
N(5) N 0.5865(4) 0.0384(4) 0.2183(3) 0.0298(8) Uani 1.00 1 d .
C(1) C 0.7087(4) 0.4414(4) 0.3865(3) 0.0202(8) Uani 1.00 1 d .
C(2) C 0.6545(4) 0.5039(4) 0.2823(4) 0.0244(9) Uani 1.00 1 d .
C(3) C 0.7332(4) 0.4517(4) 0.1685(4) 0.0243(9) Uani 1.00 1 d .
C(4) C 0.7766(4) 0.2712(4) 0.0270(4) 0.0251(9) Uani 1.00 1 d .
C(5) C 0.9283(4) 0.2238(4) 0.0422(3) 0.0189(8) Uani 1.00 1 d .
C(6) C 1.0507(4) 0.2458(4) -0.0391(4) 0.0248(9) Uani 1.00 1 d .
C(7) C 1.1846(4) 0.1892(4) -0.0203(4) 0.0259(9) Uani 1.00 1 d .
C(8) C 1.1897(4) 0.1112(4) 0.0759(4) 0.0249(9) Uani 1.00 1 d .
C(9) C 1.0626(4) 0.0955(4) 0.1534(3) 0.0210(8) Uani 1.00 1 d .
C(10) C 0.8250(4) -0.0943(4) 0.3519(4) 0.0243(9) Uani 1.00 1 d .
C(11) C 0.8415(4) -0.1824(4) 0.4408(4) 0.0255(9) Uani 1.00 1 d .
C(12) C 0.8284(4) -0.1316(4) 0.5505(4) 0.0236(9) Uani 1.00 1 d .
C(13) C 0.8017(4) 0.0054(4) 0.5691(3) 0.0212(8) Uani 1.00 1 d .
C(14) C 0.7913(4) 0.0894(4) 0.4757(3) 0.0197(8) Uani 1.00 1 d .
C(15) C 0.7733(4) 0.2399(4) 0.4855(3) 0.0200(8) Uani 1.00 1 d .
C(16) C 0.5272(4) 0.2646(4) 0.4437(4) 0.0236(9) Uani 1.00 1 d .
C(17) C 0.5305(4) 0.3164(4) 0.1227(4) 0.0262(9) Uani 1.00 1 d .
C(18) C 0.5198(4) -0.0591(4) 0.2117(3) 0.0186(8) Uani 1.00 1 d .
H(1) H 0.8149 0.4572 0.3804 0.024 Uiso 1.00 1 c R
H(2) H 0.6594 0.4885 0.4561 0.024 Uiso 1.00 1 c R
H(3) H 0.5488 0.4860 0.2873 0.029 Uiso 1.00 1 c R
H(4) H 0.6657 0.6032 0.2846 0.029 Uiso 1.00 1 c R
H(5) H 0.7148 0.5158 0.1073 0.029 Uiso 1.00 1 c R
H(6) H 0.8397 0.4497 0.1706 0.029 Uiso 1.00 1 c R
H(7) H 0.7838 0.3488 -0.0269 0.030 Uiso 1.00 1 c R
H(8) H 0.7268 0.1973 -0.0068 0.030 Uiso 1.00 1 c R
H(9) H 1.0437 0.2980 -0.1059 0.030 Uiso 1.00 1 c R
H(10) H 1.2710 0.2045 -0.0734 0.031 Uiso 1.00 1 c R
H(11) H 1.2788 0.0688 0.0890 0.030 Uiso 1.00 1 c R
H(12) H 1.0667 0.0434 0.2208 0.025 Uiso 1.00 1 c R
H(13) H 0.8312 -0.1290 0.2764 0.029 Uiso 1.00 1 c R
H(14) H 0.8615 -0.2760 0.4265 0.031 Uiso 1.00 1 c R
H(15) H 0.8376 -0.1903 0.6131 0.028 Uiso 1.00 1 c R
H(16) H 0.7907 0.0415 0.6444 0.025 Uiso 1.00 1 c R
H(17) H 0.7256 0.2640 0.5639 0.024 Uiso 1.00 1 c R
H(18) H 0.8706 0.2822 0.4717 0.024 Uiso 1.00 1 c R
H(19) H 0.4648 0.3282 0.4084 0.028 Uiso 1.00 1 c R
H(20) H 0.5083 0.2755 0.5272 0.028 Uiso 1.00 1 c R
H(21) H 0.5055 0.1718 0.4240 0.028 Uiso 1.00 1 c R
H(22) H 0.5162 0.2541 0.0613 0.031 Uiso 1.00 1 c R
H(23) H 0.5024 0.4084 0.1024 0.031 Uiso 1.00 1 c R
H(24) H 0.4698 0.2889 0.1943 0.031 Uiso 1.00 1 c R

loop_
_atom_site_aniso_label
_atom_site_aniso_U_11
_atom_site_aniso_U_22
_atom_site_aniso_U_33
_atom_site_aniso_U_12
_atom_site_aniso_U_13
_atom_site_aniso_U_23
Cu(1) 0.0122(3) 0.0205(3) 0.0178(3) 0.00118(19) -0.0003(2) 0.0010(2)
Cl(1) 0.0188(5) 0.0246(5) 0.0367(7) 0.0004(3) -0.0083(4) 0.0070(4)
S(1) 0.0190(5) 0.0251(5) 0.0265(6) -0.0053(3) -0.0010(4) -0.0016(4)
O(1) 0.072(3) 0.064(2) 0.035(2) 0.025(2) 0.012(2) 0.0102(19)
O(2) 0.040(2) 0.055(2) 0.072(3) 0.0155(18) -0.033(2) -0.021(2)
O(3) 0.0300(19) 0.0307(19) 0.082(3) -0.0010(14) -0.0181(19) 0.0030(18)
O(4) 0.0361(19) 0.0292(18) 0.049(2) 0.0114(14) -0.0064(16) -0.0023(15)
N(1) 0.0097(15) 0.0183(16) 0.0192(19) -0.0002(11) 0.0011(12) -0.0008(12)
N(2) 0.0120(16) 0.0251(18) 0.027(2) 0.0022(12) -0.0041(13) -0.0007(14)
N(3) 0.0138(15) 0.0246(17) 0.0189(19) 0.0008(12) -0.0025(12) -0.0008(13)
N(4) 0.0153(16) 0.0196(17) 0.021(2) 0.0003(12) 0.0015(13) 0.0003(13)
N(5) 0.0237(19) 0.031(2) 0.035(2) -0.0043(15) -0.0059(16) 0.0012(16)
C(1) 0.0209(19) 0.0191(19) 0.021(2) 0.0018(14) -0.0042(15) 0.0003(15)
C(2) 0.020(2) 0.022(2) 0.032(2) 0.0045(15) -0.0080(17) 0.0015(16)
C(3) 0.020(2) 0.022(2) 0.031(2) -0.0002(15) -0.0038(17) 0.0041(16)
C(4) 0.018(2) 0.032(2) 0.025(2) 0.0009(16) -0.0021(16) 0.0008(17)
C(5) 0.0174(19) 0.023(2) 0.017(2) -0.0029(14) -0.0031(14) -0.0026(14)
C(6) 0.026(2) 0.026(2) 0.020(2) -0.0027(16) 0.0025(16) 0.0006(16)
C(7) 0.018(2) 0.028(2) 0.028(2) -0.0037(16) 0.0069(16) -0.0055(17)
C(8) 0.0123(18) 0.029(2) 0.033(2) 0.0006(15) -0.0021(16) -0.0065(17)
C(9) 0.0129(18) 0.027(2) 0.023(2) -0.0002(15) -0.0020(15) -0.0021(16)
C(10) 0.024(2) 0.023(2) 0.024(2) 0.0017(16) 0.0007(16) -0.0002(16)
C(11) 0.023(2) 0.025(2) 0.027(2) 0.0061(16) 0.0015(16) 0.0011(16)
C(12) 0.0112(18) 0.024(2) 0.035(2) -0.0013(14) -0.0019(16) 0.0090(17)
C(13) 0.0117(17) 0.032(2) 0.019(2) 0.0052(15) 0.0002(14) 0.0048(16)
C(14) 0.0123(17) 0.022(2) 0.024(2) 0.0032(14) 0.0010(14) 0.0016(15)
C(15) 0.0167(18) 0.022(2) 0.021(2) 0.0008(14) -0.0025(15) -0.0001(15)
C(16) 0.0100(18) 0.031(2) 0.027(2) 0.0004(15) 0.0036(15) 0.0014(17)
C(17) 0.0123(19) 0.036(2) 0.032(2) -0.0001(16) -0.0108(16) 0.0006(18)
C(18) 0.0096(17) 0.026(2) 0.019(2) -0.0015(15) -0.0009(14) 0.0026(15)

loop_
_atom_type_symbol
_atom_type_description
_atom_type_scat_dispersion_real
_atom_type_scat_dispersion_imag
_atom_type_scat_source
C C 0.003 0.002
;
International Tables for Crystallography
(1992, Vol. C, Tables 4.2.6.8 and 6.1.1.4)
;
H H 0.000 0.000
;
International Tables for Crystallography
(1992, Vol. C, Table 6.1.1.4)
;
N N 0.006 0.003
;
International Tables for Crystallography
(1992, Vol. C, Tables 4.2.6.8 and 6.1.1.4)
;
O O 0.011 0.006
;
International Tables for Crystallography
(1992, Vol. C, Tables 4.2.6.8 and 6.1.1.4)
;
Cu Cu 0.320 1.265
;
International Tables for Crystallography
(1992, Vol. C, Tables 4.2.6.8 and 6.1.1.4)
;
S S 0.125 0.123
;
International Tables for Crystallography
(1992, Vol. C, Tables 4.2.6.8 and 6.1.1.4)
;
Cl Cl 0.148 0.159
;
International Tables for Crystallography
(1992, Vol. C, Tables 4.2.6.8 and 6.1.1.4)
;

loop_
_geom_angle_atom_site_label_1
_geom_angle_atom_site_label_2
_geom_angle_atom_site_label_3
_geom_angle
_geom_angle_publ_flag
N(1) Cu(1) N(2) 96.29(13) yes
N(1) Cu(1) N(3) 132.78(13) yes
N(1) Cu(1) N(4) 82.03(13) yes
N(1) Cu(1) N(5) 115.75(14) yes
N(2) Cu(1) N(3) 83.71(13) yes
N(2) Cu(1) N(4) 177.45(15) yes
N(2) Cu(1) N(5) 93.26(15) yes
N(3) Cu(1) N(4) 96.01(13) yes
N(3) Cu(1) N(5) 111.37(15) yes
N(4) Cu(1) N(5) 89.21(15) yes
O(1) Cl(1) O(2) 107.2(2) yes
O(1) Cl(1) O(3) 105.6(2) yes
O(1) Cl(1) O(4) 107.9(2) yes
O(2) Cl(1) O(3) 112.1(2) yes
O(2) Cl(1) O(4) 112.4(2) yes
O(3) Cl(1) O(4) 111.3(2) yes
Cu(1) N(1) C(1) 116.5(2) yes
Cu(1) N(1) C(15) 105.5(2) yes
Cu(1) N(1) C(16) 106.3(2) yes
C(1) N(1) C(15) 107.9(3) yes
C(1) N(1) C(16) 111.4(3) yes
C(15) N(1) C(16) 108.7(3) yes
Cu(1) N(2) C(3) 110.7(2) yes
Cu(1) N(2) C(4) 104.1(2) yes
Cu(1) N(2) C(17) 115.2(2) yes
C(3) N(2) C(4) 108.9(3) yes
C(3) N(2) C(17) 109.7(3) yes
C(4) N(2) C(17) 107.9(3) yes
Cu(1) N(3) C(5) 112.1(2) yes
Cu(1) N(3) C(9) 128.8(2) yes
C(5) N(3) C(9) 118.1(3) yes
Cu(1) N(4) C(10) 125.3(3) yes
Cu(1) N(4) C(14) 114.3(2) yes
C(10) N(4) C(14) 119.6(3) yes
Cu(1) N(5) C(18) 163.0(3) yes
N(1) C(1) C(2) 114.3(3) yes
C(1) C(2) C(3) 114.2(3) yes
N(2) C(3) C(2) 114.1(3) yes
N(2) C(4) C(5) 111.7(3) yes
N(3) C(5) C(4) 114.0(3) yes
N(3) C(5) C(6) 122.9(3) yes
C(4) C(5) C(6) 123.0(4) yes
C(5) C(6) C(7) 118.4(4) yes
C(6) C(7) C(8) 119.2(3) yes
C(7) C(8) C(9) 118.7(3) yes
N(3) C(9) C(8) 122.8(4) yes
N(4) C(10) C(11) 121.9(4) yes
C(10) C(11) C(12) 118.6(4) yes
C(11) C(12) C(13) 119.7(4) yes
C(12) C(13) C(14) 118.9(4) yes
N(4) C(14) C(13) 121.2(3) yes
N(4) C(14) C(15) 115.7(3) yes
C(13) C(14) C(15) 123.1(3) yes
N(1) C(15) C(14) 110.2(3) yes
S(1) C(18) N(5) 179.1(3) yes
N(1) C(1) H(1) 108.7 no
N(1) C(1) H(2) 108.7 no
C(2) C(1) H(1) 108.7 no
C(2) C(1) H(2) 108.7 no
H(1) C(1) H(2) 107.6 no
C(1) C(2) H(3) 108.7 no
C(1) C(2) H(4) 108.7 no
C(3) C(2) H(3) 108.7 no
C(3) C(2) H(4) 108.7 no
H(3) C(2) H(4) 107.6 no
N(2) C(3) H(5) 108.7 no
N(2) C(3) H(6) 108.7 no
C(2) C(3) H(5) 108.7 no
C(2) C(3) H(6) 108.7 no
H(5) C(3) H(6) 107.6 no
N(2) C(4) H(7) 109.3 no
N(2) C(4) H(8) 109.3 no
C(5) C(4) H(7) 109.3 no
C(5) C(4) H(8) 109.3 no
H(7) C(4) H(8) 107.9 no
C(5) C(6) H(9) 120.8 no
C(7) C(6) H(9) 120.8 no
C(6) C(7) H(10) 120.4 no
C(8) C(7) H(10) 120.4 no
C(7) C(8) H(11) 120.7 no
C(9) C(8) H(11) 120.6 no
N(3) C(9) H(12) 118.6 no
C(8) C(9) H(12) 118.6 no
N(4) C(10) H(13) 119.1 no
C(11) C(10) H(13) 119.1 no
C(10) C(11) H(14) 120.7 no
C(12) C(11) H(14) 120.7 no
C(11) C(12) H(15) 120.1 no
C(13) C(12) H(15) 120.1 no
C(12) C(13) H(16) 120.5 no
C(14) C(13) H(16) 120.5 no
N(1) C(15) H(17) 109.6 no
N(1) C(15) H(18) 109.6 no
C(14) C(15) H(17) 109.6 no
C(14) C(15) H(18) 109.6 no
H(17) C(15) H(18) 108.1 no
N(1) C(16) H(19) 109.5 no
N(1) C(16) H(20) 109.5 no
N(1) C(16) H(21) 109.5 no
H(19) C(16) H(20) 109.5 no
H(19) C(16) H(21) 109.5 no
H(20) C(16) H(21) 109.5 no
N(2) C(17) H(22) 109.5 no
N(2) C(17) H(23) 109.5 no
N(2) C(17) H(24) 109.5 no
H(22) C(17) H(23) 109.5 no
H(22) C(17) H(24) 109.5 no
H(23) C(17) H(24) 109.5 no

loop_
_geom_bond_atom_site_label_1
_geom_bond_atom_site_label_2
_geom_bond_distance
_geom_bond_publ_flag
Cu(1) N(1) 2.113(3) yes
Cu(1) N(2) 2.049(3) yes
Cu(1) N(3) 2.065(3) yes
Cu(1) N(4) 2.017(3) yes
Cu(1) N(5) 2.061(4) yes
Cl(1) O(1) 1.468(4) yes
Cl(1) O(2) 1.417(5) yes
Cl(1) O(3) 1.432(3) yes
Cl(1) O(4) 1.432(3) yes
S(1) C(18) 1.634(4) yes
N(1) C(1) 1.502(5) yes
N(1) C(15) 1.484(5) yes
N(1) C(16) 1.484(4) yes
N(2) C(3) 1.505(5) yes
N(2) C(4) 1.489(5) yes
N(2) C(17) 1.497(5) yes
N(3) C(5) 1.335(5) yes
N(3) C(9) 1.350(5) yes
N(4) C(10) 1.346(5) yes
N(4) C(14) 1.343(5) yes
N(5) C(18) 1.164(5) yes
C(1) C(2) 1.521(6) yes
C(2) C(3) 1.514(6) yes
C(4) C(5) 1.508(6) yes
C(5) C(6) 1.386(5) yes
C(6) C(7) 1.398(6) yes
C(7) C(8) 1.376(6) yes
C(8) C(9) 1.385(5) yes
C(10) C(11) 1.385(6) yes
C(11) C(12) 1.379(6) yes
C(12) C(13) 1.384(6) yes
C(13) C(14) 1.390(6) yes
C(14) C(15) 1.497(5) yes
C(1) H(1) 0.990 no
C(1) H(2) 0.990 no
C(2) H(3) 0.990 no
C(2) H(4) 0.990 no
C(3) H(5) 0.990 no
C(3) H(6) 0.990 no
C(4) H(7) 0.990 no
C(4) H(8) 0.990 no
C(6) H(9) 0.950 no
C(7) H(10) 0.950 no
C(8) H(11) 0.950 no
C(9) H(12) 0.950 no
C(10) H(13) 0.950 no
C(11) H(14) 0.950 no
C(12) H(15) 0.950 no
C(13) H(16) 0.950 no
C(15) H(17) 0.990 no
C(15) H(18) 0.990 no
C(16) H(19) 0.980 no
C(16) H(20) 0.980 no
C(16) H(21) 0.980 no
C(17) H(22) 0.980 no
C(17) H(23) 0.980 no
C(17) H(24) 0.980 no
